data_2228425
loop_
_publ_author_name
'Shahani, Tara'
'Fun, Hoong-Kun'
'Ragavan, R. Venkat'
'Vijayakumar, V.'
'Venkatesh, M.'

_publ_section_title
;
 1-{[5-(4-Chlorophenyl)-1-(4-fluorophenyl)-1<i>H</i>-pyrazol-3-yl]carbonyl]}piperidin-4-one
;
_journal_coeditor_code IS2632
_journal_issue 12
_journal_name_full 'Acta Crystallographica Section E'
_journal_page_first o3233
_journal_page_last o3234
_journal_paper_doi 10.1107/S1600536810047215
_journal_volume 66
_journal_year 2010
_chemical_formula_iupac 'C21 H17 Cl F N3 O2'
_chemical_formula_moiety 'C21 H17 Cl F N3 O2'
_chemical_formula_sum 'C21 H17 Cl F N3 O2'
_chemical_formula_weight 397.83
_chemical_name_systematic
;
1-{[5-(4-Chlorophenyl)-1-(4-fluorophenyl)-1<i>H</i>-pyrazol-3-
yl]carbonyl]}piperidin-4-one
;
_space_group_IT_number 1
_symmetry_cell_setting triclinic
_symmetry_space_group_name_Hall 'P 1'
_symmetry_space_group_name_H-M 'P 1'
_atom_sites_solution_hydrogens geom
_atom_sites_solution_primary direct
_atom_sites_solution_secondary difmap
_audit_creation_method SHELXL-97
_cell_angle_alpha 108.8370(10)
_cell_angle_beta 104.7820(10)
_cell_angle_gamma 92.7920(10)
_cell_formula_units_Z 1
_cell_length_a 6.0341(2)
_cell_length_b 8.2500(3)
_cell_length_c 10.2448(3)
_cell_measurement_reflns_used 9510
_cell_measurement_temperature 100.00(10)
_cell_measurement_theta_max 35.02
_cell_measurement_theta_min 2.19
_cell_volume 461.90(3)
_computing_cell_refinement 'SAINT (Bruker, 2009)'
_computing_data_collection 'APEX2 (Bruker, 2009)'
_computing_data_reduction 'SAINT (Bruker, 2009)'
_computing_molecular_graphics 'SHELXTL (Sheldrick, 2008)'
_computing_publication_material
;
SHELXTL (Sheldrick, 2008) and PLATON (Spek, 2009)
;
_computing_structure_refinement 'SHELXTL (Sheldrick, 2008)'
_computing_structure_solution 'SHELXTL (Sheldrick, 2008)'
_diffrn_ambient_temperature 100.00(10)
_diffrn_measured_fraction_theta_full 0.986
_diffrn_measured_fraction_theta_max 0.986
_diffrn_measurement_device_type
;
Bruker SMART APEXII CCD area-detector
;
_diffrn_measurement_method '\f and \w'
_diffrn_radiation_monochromator graphite
_diffrn_radiation_source 'fine-focus sealed tube'
_diffrn_radiation_type MoK\a
_diffrn_radiation_wavelength 0.71073
_diffrn_reflns_av_R_equivalents 0.0195
_diffrn_reflns_av_sigmaI/netI 0.0210
_diffrn_reflns_limit_h_max 7
_diffrn_reflns_limit_h_min -7
_diffrn_reflns_limit_k_max 10
_diffrn_reflns_limit_k_min -10
_diffrn_reflns_limit_l_max 13
_diffrn_reflns_limit_l_min -13
_diffrn_reflns_number 10178
_diffrn_reflns_theta_full 27.49
_diffrn_reflns_theta_max 27.49
_diffrn_reflns_theta_min 2.19
_diffrn_standards_number 0
_exptl_absorpt_coefficient_mu 0.239
_exptl_absorpt_correction_T_max 0.9742
_exptl_absorpt_correction_T_min 0.8372
_exptl_absorpt_correction_type multi-scan
_exptl_absorpt_process_details '(<i>SADABS</i>; Bruker, 2009)'
_exptl_crystal_colour colourless
_exptl_crystal_density_diffrn 1.430
_exptl_crystal_density_method 'not measured'
_exptl_crystal_description needle
_exptl_crystal_F_000 206
_exptl_crystal_size_max 0.77
_exptl_crystal_size_mid 0.21
_exptl_crystal_size_min 0.11
_refine_diff_density_max 0.174
_refine_diff_density_min -0.215
_refine_ls_abs_structure_details 'Flack (1983), 1556 Friedel pairs'
_refine_ls_abs_structure_Flack 0.06(3)
_refine_ls_extinction_method none
_refine_ls_goodness_of_fit_ref 1.047
_refine_ls_hydrogen_treatment constr
_refine_ls_matrix_type full
_refine_ls_number_parameters 253
_refine_ls_number_reflns 3646
_refine_ls_number_restraints 3
_refine_ls_restrained_S_all 1.047
_refine_ls_R_factor_all 0.0241
_refine_ls_R_factor_gt 0.0238
_refine_ls_shift/su_max 0.001
_refine_ls_shift/su_mean 0.000
_refine_ls_structure_factor_coef Fsqd
_refine_ls_weighting_details 'calc w=1/[\s^2^(Fo^2^)+(0.0375P)^2^+0.0616P] where P=(Fo^2^+2Fc^2^)/3'
_refine_ls_weighting_scheme calc
_refine_ls_wR_factor_gt 0.0616
_refine_ls_wR_factor_ref 0.0620
_reflns_number_gt 3596
_reflns_number_total 3646
_reflns_threshold_expression I>2\s(I)
_cod_data_source_file is2632.cif
_cod_data_source_block I
_cod_database_code 2228425
_cod_database_fobs_code 2228425

loop_
_symmetry_equiv_pos_as_xyz
'x, y, z'

loop_
_atom_site_type_symbol
_atom_site_label
_atom_site_fract_x
_atom_site_fract_y
_atom_site_fract_z
_atom_site_U_iso_or_equiv
_atom_site_adp_type
_atom_site_calc_flag
_atom_site_refinement_flags
_atom_site_occupancy
_atom_site_disorder_assembly
_atom_site_disorder_group
Cl Cl1 -0.18751(5) -0.56629(4) -0.09987(4) 0.02699(9) Uani d . 1 . .
F F1 0.47475(18) -0.01865(15) -0.50052(9) 0.0397(3) Uani d . 1 . .
O O1 1.11635(17) 0.26727(13) 0.53957(10) 0.0225(2) Uani d . 1 . .
O O2 1.85032(19) 0.66828(16) 0.41014(12) 0.0326(3) Uani d . 1 . .
N N1 0.73866(19) 0.06297(14) 0.07455(11) 0.0160(2) Uani d . 1 . .
N N2 0.92725(19) 0.18040(14) 0.16028(11) 0.0171(2) Uani d . 1 . .
N N3 1.27132(19) 0.41856(15) 0.42751(11) 0.0197(2) Uani d . 1 . .
C C1 0.4556(2) 0.08181(18) -0.13442(14) 0.0192(3) Uani d . 1 . .
H H1A 0.3585 0.1228 -0.0774 0.023 Uiso calc R 1 . .
C C2 0.3886(3) 0.06260(19) -0.27928(14) 0.0235(3) Uani d . 1 . .
H H2A 0.2462 0.0894 -0.3215 0.028 Uiso calc R 1 . .
C C3 0.5399(3) 0.00258(19) -0.35841(14) 0.0254(3) Uani d . 1 . .
C C4 0.7542(3) -0.03780(19) -0.30190(14) 0.0243(3) Uani d . 1 . .
H H4A 0.8525 -0.0754 -0.3587 0.029 Uiso calc R 1 . .
C C5 0.8185(2) -0.02049(18) -0.15695(14) 0.0200(3) Uani d . 1 . .
H H5A 0.9602 -0.0487 -0.1154 0.024 Uiso calc R 1 . .
C C6 0.6687(2) 0.03934(16) -0.07542(13) 0.0161(2) Uani d . 1 . .
C C7 0.2588(2) -0.14175(17) 0.15655(13) 0.0173(3) Uani d . 1 . .
H H7A 0.2749 -0.0537 0.2437 0.021 Uiso calc R 1 . .
C C8 0.0689(2) -0.27130(18) 0.10073(14) 0.0190(3) Uani d . 1 . .
H H8A -0.0413 -0.2705 0.1498 0.023 Uiso calc R 1 . .
C C9 0.0469(2) -0.40181(17) -0.02954(15) 0.0192(3) Uani d . 1 . .
C C10 0.2091(3) -0.40594(18) -0.10451(15) 0.0199(3) Uani d . 1 . .
H H10A 0.1914 -0.4943 -0.1918 0.024 Uiso calc R 1 . .
C C11 0.3994(2) -0.27583(17) -0.04738(14) 0.0188(3) Uani d . 1 . .
H H11A 0.5098 -0.2778 -0.0966 0.023 Uiso calc R 1 . .
C C12 0.4254(2) -0.14175(16) 0.08395(13) 0.0160(3) Uani d . 1 . .
C C13 0.6292(2) -0.00678(16) 0.15007(13) 0.0151(2) Uani d . 1 . .
C C14 0.7564(2) 0.07058(17) 0.29276(13) 0.0172(3) Uani d . 1 . .
H H14A 0.7284 0.0510 0.3719 0.021 Uiso calc R 1 . .
C C15 0.9368(2) 0.18496(17) 0.29308(13) 0.0164(3) Uani d . 1 . .
C C16 1.1168(2) 0.29506(17) 0.42851(13) 0.0168(3) Uani d . 1 . .
C C17 1.2640(2) 0.49206(18) 0.31390(14) 0.0202(3) Uani d . 1 . .
H H17A 1.2384 0.6119 0.3472 0.024 Uiso calc R 1 . .
H H17B 1.1365 0.4287 0.2296 0.024 Uiso calc R 1 . .
C C18 1.4914(3) 0.48167(19) 0.27422(15) 0.0225(3) Uani d . 1 . .
H H18A 1.5073 0.3614 0.2298 0.027 Uiso calc R 1 . .
H H18B 1.4901 0.5391 0.2051 0.027 Uiso calc R 1 . .
C C19 1.6952(3) 0.56654(19) 0.40686(15) 0.0240(3) Uani d . 1 . .
C C20 1.6883(2) 0.5158(2) 0.53511(15) 0.0239(3) Uani d . 1 . .
H H20A 1.8015 0.5955 0.6202 0.029 Uiso calc R 1 . .
H H20B 1.7320 0.4010 0.5200 0.029 Uiso calc R 1 . .
C C21 1.4500(2) 0.51622(19) 0.56187(14) 0.0203(3) Uani d . 1 . .
H H21A 1.4476 0.4642 0.6341 0.024 Uiso calc R 1 . .
H H21B 1.4190 0.6344 0.5975 0.024 Uiso calc R 1 . .

loop_
_atom_site_aniso_label
_atom_site_aniso_U_11
_atom_site_aniso_U_22
_atom_site_aniso_U_33
_atom_site_aniso_U_12
_atom_site_aniso_U_13
_atom_site_aniso_U_23
Cl1 0.02313(16) 0.01987(16) 0.03408(18) -0.00462(12) 0.00415(13) 0.00849(13)
F1 0.0393(5) 0.0625(7) 0.0143(4) -0.0089(5) 0.0024(4) 0.0159(4)
O1 0.0247(5) 0.0267(5) 0.0153(4) 0.0003(4) 0.0023(4) 0.0092(4)
O2 0.0231(5) 0.0389(6) 0.0328(6) -0.0016(5) 0.0122(4) 0.0060(5)
N1 0.0171(5) 0.0171(5) 0.0133(5) -0.0006(4) 0.0035(4) 0.0058(4)
N2 0.0162(5) 0.0173(5) 0.0150(5) -0.0008(4) 0.0013(4) 0.0048(4)
N3 0.0203(6) 0.0210(6) 0.0139(5) -0.0026(5) -0.0014(4) 0.0065(4)
C1 0.0194(6) 0.0214(7) 0.0187(6) -0.0005(5) 0.0056(5) 0.0097(5)
C2 0.0222(7) 0.0291(8) 0.0196(7) -0.0038(6) 0.0001(5) 0.0145(6)
C3 0.0308(7) 0.0295(8) 0.0129(6) -0.0090(6) 0.0024(5) 0.0085(5)
C4 0.0281(7) 0.0243(7) 0.0183(6) -0.0055(6) 0.0098(6) 0.0033(5)
C5 0.0199(6) 0.0182(6) 0.0196(6) -0.0016(5) 0.0057(5) 0.0041(5)
C6 0.0197(6) 0.0160(6) 0.0127(5) -0.0023(5) 0.0040(5) 0.0062(4)
C7 0.0203(6) 0.0173(6) 0.0151(6) 0.0034(5) 0.0039(5) 0.0075(5)
C8 0.0187(6) 0.0213(7) 0.0206(6) 0.0038(5) 0.0061(5) 0.0114(5)
C9 0.0175(6) 0.0159(6) 0.0244(7) -0.0009(5) 0.0019(5) 0.0109(5)
C10 0.0240(7) 0.0165(6) 0.0182(6) 0.0011(5) 0.0051(5) 0.0055(5)
C11 0.0211(6) 0.0174(6) 0.0184(6) 0.0012(5) 0.0062(5) 0.0068(5)
C12 0.0179(6) 0.0149(6) 0.0155(5) 0.0021(5) 0.0017(5) 0.0081(5)
C13 0.0174(6) 0.0142(6) 0.0154(5) 0.0035(5) 0.0055(5) 0.0065(5)
C14 0.0206(6) 0.0178(6) 0.0138(6) 0.0028(5) 0.0045(5) 0.0065(5)
C15 0.0182(6) 0.0161(6) 0.0147(6) 0.0035(5) 0.0031(5) 0.0060(5)
C16 0.0172(6) 0.0172(6) 0.0151(6) 0.0044(5) 0.0027(5) 0.0055(5)
C17 0.0202(6) 0.0202(6) 0.0195(6) -0.0005(5) 0.0022(5) 0.0090(5)
C18 0.0258(7) 0.0229(7) 0.0192(6) 0.0035(6) 0.0074(5) 0.0070(5)
C19 0.0196(7) 0.0237(7) 0.0260(7) 0.0062(6) 0.0086(5) 0.0033(6)
C20 0.0190(7) 0.0258(7) 0.0218(7) 0.0029(6) 0.0021(5) 0.0047(5)
C21 0.0192(6) 0.0224(7) 0.0144(6) -0.0004(5) 0.0011(5) 0.0032(5)

loop_
_atom_type_symbol
_atom_type_description
_atom_type_scat_dispersion_real
_atom_type_scat_dispersion_imag
_atom_type_scat_source
C C 0.0033 0.0016 'International Tables Vol C Tables 4.2.6.8 and 6.1.1.4'
H H 0.0000 0.0000 'International Tables Vol C Tables 4.2.6.8 and 6.1.1.4'
N N 0.0061 0.0033 'International Tables Vol C Tables 4.2.6.8 and 6.1.1.4'
O O 0.0106 0.0060 'International Tables Vol C Tables 4.2.6.8 and 6.1.1.4'
F F 0.0171 0.0103 'International Tables Vol C Tables 4.2.6.8 and 6.1.1.4'
Cl Cl 0.1484 0.1585 'International Tables Vol C Tables 4.2.6.8 and 6.1.1.4'

loop_
_geom_angle_atom_site_label_1
_geom_angle_atom_site_label_2
_geom_angle_atom_site_label_3
_geom_angle_site_symmetry_1
_geom_angle_site_symmetry_3
_geom_angle
_geom_angle_publ_flag
N2 N1 C13 . . 112.88(10) ?
N2 N1 C6 . . 118.05(11) ?
C13 N1 C6 . . 128.81(11) ?
C15 N2 N1 . . 104.32(11) ?
C16 N3 C21 . . 118.56(11) ?
C16 N3 C17 . . 128.10(11) ?
C21 N3 C17 . . 112.47(11) ?
C6 C1 C2 . . 119.43(13) ?
C6 C1 H1A . . 120.3 ?
C2 C1 H1A . . 120.3 ?
C3 C2 C1 . . 117.83(13) ?
C3 C2 H2A . . 121.1 ?
C1 C2 H2A . . 121.1 ?
F1 C3 C2 . . 118.27(13) ?
F1 C3 C4 . . 117.82(13) ?
C2 C3 C4 . . 123.90(12) ?
C3 C4 C5 . . 117.84(13) ?
C3 C4 H4A . . 121.1 ?
C5 C4 H4A . . 121.1 ?
C6 C5 C4 . . 119.19(12) ?
C6 C5 H5A . . 120.4 ?
C4 C5 H5A . . 120.4 ?
C5 C6 C1 . . 121.79(12) ?
C5 C6 N1 . . 119.07(11) ?
C1 C6 N1 . . 119.11(12) ?
C8 C7 C12 . . 121.09(12) ?
C8 C7 H7A . . 119.5 ?
C12 C7 H7A . . 119.5 ?
C9 C8 C7 . . 118.83(13) ?
C9 C8 H8A . . 120.6 ?
C7 C8 H8A . . 120.6 ?
C10 C9 C8 . . 121.64(13) ?
C10 C9 Cl1 . . 118.91(10) ?
C8 C9 Cl1 . . 119.45(11) ?
C9 C10 C11 . . 119.11(12) ?
C9 C10 H10A . . 120.4 ?
C11 C10 H10A . . 120.4 ?
C10 C11 C12 . . 120.45(13) ?
C10 C11 H11A . . 119.8 ?
C12 C11 H11A . . 119.8 ?
C7 C12 C11 . . 118.89(13) ?
C7 C12 C13 . . 119.32(11) ?
C11 C12 C13 . . 121.72(12) ?
N1 C13 C14 . . 105.49(12) ?
N1 C13 C12 . . 124.42(11) ?
C14 C13 C12 . . 130.04(12) ?
C13 C14 C15 . . 105.57(12) ?
C13 C14 H14A . . 127.2 ?
C15 C14 H14A . . 127.2 ?
N2 C15 C14 . . 111.75(11) ?
N2 C15 C16 . . 125.60(12) ?
C14 C15 C16 . . 122.64(11) ?
O1 C16 N3 . . 122.03(11) ?
O1 C16 C15 . . 116.83(12) ?
N3 C16 C15 . . 121.13(11) ?
N3 C17 C18 . . 110.09(11) ?
N3 C17 H17A . . 109.6 ?
C18 C17 H17A . . 109.6 ?
N3 C17 H17B . . 109.6 ?
C18 C17 H17B . . 109.6 ?
H17A C17 H17B . . 108.2 ?
C19 C18 C17 . . 110.61(11) ?
C19 C18 H18A . . 109.5 ?
C17 C18 H18A . . 109.5 ?
C19 C18 H18B . . 109.5 ?
C17 C18 H18B . . 109.5 ?
H18A C18 H18B . . 108.1 ?
O2 C19 C20 . . 122.68(13) ?
O2 C19 C18 . . 122.62(14) ?
C20 C19 C18 . . 114.69(13) ?
C19 C20 C21 . . 113.13(11) ?
C19 C20 H20A . . 109.0 ?
C21 C20 H20A . . 109.0 ?
C19 C20 H20B . . 109.0 ?
C21 C20 H20B . . 109.0 ?
H20A C20 H20B . . 107.8 ?
N3 C21 C20 . . 109.72(11) ?
N3 C21 H21A . . 109.7 ?
C20 C21 H21A . . 109.7 ?
N3 C21 H21B . . 109.7 ?
C20 C21 H21B . . 109.7 ?
H21A C21 H21B . . 108.2 ?

loop_
_geom_bond_atom_site_label_1
_geom_bond_atom_site_label_2
_geom_bond_site_symmetry_2
_geom_bond_distance
_geom_bond_publ_flag
Cl1 C9 . 1.7387(14) ?
F1 C3 . 1.3570(14) ?
O1 C16 . 1.2317(16) ?
O2 C19 . 1.2130(19) ?
N1 N2 . 1.3558(15) ?
N1 C13 . 1.3701(17) ?
N1 C6 . 1.4299(15) ?
N2 C15 . 1.3352(16) ?
N3 C16 . 1.3515(18) ?
N3 C21 . 1.4657(15) ?
N3 C17 . 1.4684(17) ?
C1 C6 . 1.3875(19) ?
C1 C2 . 1.3881(18) ?
C1 H1A . 0.9300 ?
C2 C3 . 1.378(2) ?
C2 H2A . 0.9300 ?
C3 C4 . 1.379(2) ?
C4 C5 . 1.3927(18) ?
C4 H4A . 0.9300 ?
C5 C6 . 1.3862(18) ?
C5 H5A . 0.9300 ?
C7 C8 . 1.3903(19) ?
C7 C12 . 1.3951(19) ?
C7 H7A . 0.9300 ?
C8 C9 . 1.3877(19) ?
C8 H8A . 0.9300 ?
C9 C10 . 1.385(2) ?
C10 C11 . 1.394(2) ?
C10 H10A . 0.9300 ?
C11 C12 . 1.4045(18) ?
C11 H11A . 0.9300 ?
C12 C13 . 1.4714(18) ?
C13 C14 . 1.3823(17) ?
C14 C15 . 1.4039(19) ?
C14 H14A . 0.9300 ?
C15 C16 . 1.5004(17) ?
C17 C18 . 1.526(2) ?
C17 H17A . 0.9700 ?
C17 H17B . 0.9700 ?
C18 C19 . 1.516(2) ?
C18 H18A . 0.9700 ?
C18 H18B . 0.9700 ?
C19 C20 . 1.511(2) ?
C20 C21 . 1.531(2) ?
C20 H20A . 0.9700 ?
C20 H20B . 0.9700 ?
C21 H21A . 0.9700 ?
C21 H21B . 0.9700 ?

loop_
_geom_hbond_atom_site_label_D
_geom_hbond_atom_site_label_H
_geom_hbond_atom_site_label_A
_geom_hbond_site_symmetry_A
_geom_hbond_distance_DH
_geom_hbond_distance_HA
_geom_hbond_distance_DA
_geom_hbond_angle_DHA
_geom_hbond_publ_flag
C2 H2A O1 1_454 0.93 2.38 3.1196(19) 136 yes
C7 H7A F1 1_556 0.93 2.50 3.2099(15) 133 yes
C14 H14A F1 1_556 0.93 2.41 3.2614(17) 153 yes
C17 H17B N2 . 0.97 2.16 2.9091(18) 133 yes

loop_
_geom_torsion_atom_site_label_1
_geom_torsion_atom_site_label_2
_geom_torsion_atom_site_label_3
_geom_torsion_atom_site_label_4
_geom_torsion_site_symmetry_1
_geom_torsion_site_symmetry_2
_geom_torsion_site_symmetry_3
_geom_torsion_site_symmetry_4
_geom_torsion
_geom_torsion_publ_flag
C13 N1 N2 C15 . . . . -0.07(13) ?
C6 N1 N2 C15 . . . . 174.57(11) ?
C6 C1 C2 C3 . . . . -0.5(2) ?
C1 C2 C3 F1 . . . . 179.21(13) ?
C1 C2 C3 C4 . . . . -0.6(2) ?
F1 C3 C4 C5 . . . . -178.30(12) ?
C2 C3 C4 C5 . . . . 1.5(2) ?
C3 C4 C5 C6 . . . . -1.3(2) ?
C4 C5 C6 C1 . . . . 0.3(2) ?
C4 C5 C6 N1 . . . . -177.75(12) ?
C2 C1 C6 C5 . . . . 0.6(2) ?
C2 C1 C6 N1 . . . . 178.67(12) ?
N2 N1 C6 C5 . . . . 62.36(15) ?
C13 N1 C6 C5 . . . . -123.97(15) ?
N2 N1 C6 C1 . . . . -115.72(14) ?
C13 N1 C6 C1 . . . . 57.94(19) ?
C12 C7 C8 C9 . . . . -0.09(18) ?
C7 C8 C9 C10 . . . . 0.12(19) ?
C7 C8 C9 Cl1 . . . . 179.22(10) ?
C8 C9 C10 C11 . . . . 0.13(19) ?
Cl1 C9 C10 C11 . . . . -178.98(10) ?
C9 C10 C11 C12 . . . . -0.41(19) ?
C8 C7 C12 C11 . . . . -0.19(18) ?
C8 C7 C12 C13 . . . . -177.17(11) ?
C10 C11 C12 C7 . . . . 0.44(19) ?
C10 C11 C12 C13 . . . . 177.34(12) ?
N2 N1 C13 C14 . . . . -0.21(14) ?
C6 N1 C13 C14 . . . . -174.15(12) ?
N2 N1 C13 C12 . . . . -177.66(11) ?
C6 N1 C13 C12 . . . . 8.4(2) ?
C7 C12 C13 N1 . . . . -146.36(12) ?
C11 C12 C13 N1 . . . . 36.75(19) ?
C7 C12 C13 C14 . . . . 36.9(2) ?
C11 C12 C13 C14 . . . . -140.04(14) ?
N1 C13 C14 C15 . . . . 0.40(14) ?
C12 C13 C14 C15 . . . . 177.65(12) ?
N1 N2 C15 C14 . . . . 0.34(14) ?
N1 N2 C15 C16 . . . . 179.57(11) ?
C13 C14 C15 N2 . . . . -0.47(15) ?
C13 C14 C15 C16 . . . . -179.73(11) ?
C21 N3 C16 O1 . . . . 2.92(18) ?
C17 N3 C16 O1 . . . . -165.56(13) ?
C21 N3 C16 C15 . . . . -177.10(11) ?
C17 N3 C16 C15 . . . . 14.4(2) ?
N2 C15 C16 O1 . . . . -171.13(13) ?
C14 C15 C16 O1 . . . . 8.02(18) ?
N2 C15 C16 N3 . . . . 8.88(19) ?
C14 C15 C16 N3 . . . . -171.97(12) ?
C16 N3 C17 C18 . . . . -127.53(14) ?
C21 N3 C17 C18 . . . . 63.42(14) ?
N3 C17 C18 C19 . . . . -54.44(15) ?
C17 C18 C19 O2 . . . . -132.83(14) ?
C17 C18 C19 C20 . . . . 46.56(16) ?
O2 C19 C20 C21 . . . . 134.59(15) ?
C18 C19 C20 C21 . . . . -44.80(16) ?
C16 N3 C21 C20 . . . . 129.76(13) ?
C17 N3 C21 C20 . . . . -60.04(15) ?
C19 C20 C21 N3 . . . . 49.66(16) ?

loop_
_cod_related_entry_id
_cod_related_entry_database
_cod_related_entry_code
1 ChemSpider 24666830
